data_4320814
loop_
_publ_author_name
'Hong-Ming Yuan'
'Jie-Sheng Chen'
'Guang-Shan Zhu'
'Ji-Yang Li'
'Ji-Hong Yu'
'Guang-Di Yang'
'Ru-Ren Xu'

_publ_section_title
;
 The First Organo-Templated Cobalt Phosphate with a Zeolite Topology
;
_journal_name_full 'Inorganic Chemistry'
_journal_page_first 1476
_journal_page_last 1479
_journal_paper_doi 10.1021/ic990719b
_journal_volume 39
_journal_year 2000
_chemical_formula_moiety CoPO4.0.5(C2H10N2)
_chemical_formula_sum 'C2 H10 Co N2 O4 P'
_chemical_formula_weight 216.02
_chemical_name_systematic
; 
 ? 
;
_space_group_IT_number 15
_symmetry_cell_setting monoclinic
_symmetry_space_group_name_Hall '-C 2yc'
_symmetry_space_group_name_H-M 'C 1 2/c 1'
_atom_sites_solution_hydrogens geom
_atom_sites_solution_primary direct
_atom_sites_solution_secondary difmap
_audit_creation_method SHELXL-97
_cell_angle_alpha 90.00
_cell_angle_beta 131.609(19)
_cell_angle_gamma 90.00
_cell_formula_units_Z 4
_cell_length_a 14.744(3)
_cell_length_b 8.850(3)
_cell_length_c 10.062(3)
_cell_measurement_reflns_used 50
_cell_measurement_temperature 293(2)
_cell_measurement_theta_max 23
_cell_measurement_theta_min 3
_cell_volume 981.7(6)
_computing_cell_refinement 'Bruker axs SMART'
_computing_data_collection 'Bruker axs SMART'
_computing_data_reduction 'Bruker axs SAINT'
_computing_molecular_graphics 'Siemens XP'
_computing_publication_material SHELXL-97
_computing_structure_refinement 'SHELXL-97 (Sheldrick, 1997)'
_computing_structure_solution 'SHELXS-97 (Sheldrick, 1990)'
_diffrn_ambient_temperature 293(2)
_diffrn_measured_fraction_theta_full 0.925
_diffrn_measured_fraction_theta_max 0.925
_diffrn_measurement_device_type 'Bruker axs CCD Smart1000'
_diffrn_measurement_method 'Omega scans'
_diffrn_radiation_monochromator graphite
_diffrn_radiation_source 'fine-focus sealed tube'
_diffrn_radiation_type MoK\a
_diffrn_radiation_wavelength 0.71073
_diffrn_reflns_av_R_equivalents 0.0360
_diffrn_reflns_av_sigmaI/netI 0.0498
_diffrn_reflns_limit_h_max 15
_diffrn_reflns_limit_h_min -16
_diffrn_reflns_limit_k_max 9
_diffrn_reflns_limit_k_min -4
_diffrn_reflns_limit_l_max 11
_diffrn_reflns_limit_l_min -11
_diffrn_reflns_number 991
_diffrn_reflns_theta_full 23.22
_diffrn_reflns_theta_max 23.22
_diffrn_reflns_theta_min 2.95
_exptl_absorpt_coefficient_mu 1.882
_exptl_absorpt_correction_T_max 0.907
_exptl_absorpt_correction_T_min 0.766
_exptl_absorpt_correction_type empirical
_exptl_crystal_colour deep-blue
_exptl_crystal_density_diffrn 1.462
_exptl_crystal_density_method 'not measured'
_exptl_crystal_description prism
_exptl_crystal_F_000 440
_exptl_crystal_size_max 0.14
_exptl_crystal_size_mid 0.03
_exptl_crystal_size_min 0.04
_refine_diff_density_max 0.473
_refine_diff_density_min -0.359
_refine_diff_density_rms 0.104
_refine_ls_extinction_method none
_refine_ls_goodness_of_fit_ref 0.691
_refine_ls_hydrogen_treatment mixed
_refine_ls_matrix_type full
_refine_ls_number_parameters 73
_refine_ls_number_reflns 651
_refine_ls_number_restraints 0
_refine_ls_restrained_S_all 0.691
_refine_ls_R_factor_all 0.0413
_refine_ls_R_factor_gt 0.0311
_refine_ls_shift/su_max 0.000
_refine_ls_shift/su_mean 0.000
_refine_ls_structure_factor_coef Fsqd
_refine_ls_weighting_details 'calc w=1/[\s^2^(Fo^2^)+(0.1000P)^2^+0.0000P] where P=(Fo^2^+2Fc^2^)/3'
_refine_ls_weighting_scheme calc
_refine_ls_wR_factor_gt 0.0869
_refine_ls_wR_factor_ref 0.0935
_reflns_number_gt 522
_reflns_number_total 651
_reflns_threshold_expression >2sigma(I)
_cod_data_source_file ic990719b.cif
_cod_data_source_block yuan100
_cod_depositor_comments
;
The following automatic conversions were performed:

'_symmetry_cell_setting' value 'Monoclinic' changed to 'monoclinic'
according to the built-in table from CIF Core dictionary named
'cif_core.dic' version 2.4.1 from 2010-06-29.

Automatic conversion script
Id: cif_fix_values 1646 2011-03-28 12:23:43Z adriana 
;
_cod_original_cell_volume 981.7(5)
_cod_database_code 4320814

loop_
_symmetry_equiv_pos_as_xyz
'x, y, z'
'-x, y, -z+1/2'
'x+1/2, y+1/2, z'
'-x+1/2, y+1/2, -z+1/2'
'-x, -y, -z'
'x, -y, z-1/2'
'-x+1/2, -y+1/2, -z'
'x+1/2, -y+1/2, z-1/2'

loop_
_atom_site_label
_atom_site_type_symbol
_atom_site_fract_x
_atom_site_fract_y
_atom_site_fract_z
_atom_site_U_iso_or_equiv
_atom_site_adp_type
_atom_site_occupancy
_atom_site_symmetry_multiplicity
_atom_site_calc_flag
_atom_site_refinement_flags
_atom_site_disorder_assembly
_atom_site_disorder_group
Co1 Co 0.35648(7) 0.10378(8) -0.00151(10) 0.0186(3) Uani 1 1 d . . .
P1 P 0.37621(13) -0.17356(16) -0.1855(2) 0.0176(4) Uani 1 1 d . . .
O4 O 0.3499(4) -0.1083(4) -0.0716(5) 0.0227(10) Uani 1 1 d . . .
O3 O 0.3582(3) -0.0517(4) -0.3092(5) 0.0257(10) Uani 1 1 d . . .
O2 O 0.5094(3) -0.2285(4) -0.0592(5) 0.0224(9) Uani 1 1 d . . .
O1 O 0.2934(3) -0.3091(4) -0.2869(5) 0.0263(10) Uani 1 1 d . . .
N1 N 0.1173(4) -0.2105(5) -0.2152(7) 0.0304(13) Uani 1 1 d . . .
H2A H 0.1980 -0.2067 -0.1372 0.080 Uiso 1 1 calc . . .
H2B H 0.0898 -0.2070 -0.3251 0.080 Uiso 1 1 calc . . .
H2C H 0.0932 -0.2961 -0.2006 0.080 Uiso 1 1 calc . . .
C1 C 0.0687(6) -0.0795(6) -0.1864(9) 0.0315(15) Uani 1 1 d . . .
H1A H 0.0959 0.0134 -0.2014 0.080 Uiso 1 1 calc . . .
H1B H 0.1010 -0.0821 -0.0653 0.080 Uiso 1 1 calc . . .

loop_
_atom_site_aniso_label
_atom_site_aniso_U_11
_atom_site_aniso_U_22
_atom_site_aniso_U_33
_atom_site_aniso_U_23
_atom_site_aniso_U_13
_atom_site_aniso_U_12
Co1 0.0179(5) 0.0202(5) 0.0205(6) 0.0016(3) 0.0139(5) 0.0010(3)
P1 0.0176(9) 0.0196(8) 0.0201(10) -0.0018(6) 0.0143(8) -0.0010(6)
O4 0.031(2) 0.021(2) 0.027(3) -0.0009(18) 0.024(2) -0.0012(17)
O3 0.031(2) 0.027(2) 0.027(3) 0.0036(19) 0.023(2) 0.0044(19)
O2 0.018(2) 0.025(2) 0.025(2) 0.0016(18) 0.015(2) -0.0012(17)
O1 0.024(2) 0.025(2) 0.026(3) -0.0062(18) 0.015(2) -0.0044(17)
N1 0.025(3) 0.034(3) 0.034(3) 0.000(2) 0.021(3) 0.000(2)
C1 0.034(4) 0.024(3) 0.044(4) -0.001(3) 0.029(4) -0.003(3)

loop_
_atom_type_symbol
_atom_type_description
_atom_type_scat_dispersion_real
_atom_type_scat_dispersion_imag
_atom_type_scat_source
C C 0.0033 0.0016 'International Tables Vol C Tables 4.2.6.8 and 6.1.1.4'
H H 0.0000 0.0000 'International Tables Vol C Tables 4.2.6.8 and 6.1.1.4'
N N 0.0061 0.0033 'International Tables Vol C Tables 4.2.6.8 and 6.1.1.4'
O O 0.0106 0.0060 'International Tables Vol C Tables 4.2.6.8 and 6.1.1.4'
P P 0.1023 0.0942 'International Tables Vol C Tables 4.2.6.8 and 6.1.1.4'
Co Co 0.3494 0.9721 'International Tables Vol C Tables 4.2.6.8 and 6.1.1.4'

loop_
_geom_angle_atom_site_label_1
_geom_angle_atom_site_label_2
_geom_angle_atom_site_label_3
_geom_angle
_geom_angle_site_symmetry_1
_geom_angle_site_symmetry_3
_geom_angle_publ_flag
O1 Co1 O3 115.64(16) 4_554 6_556 ?
O1 Co1 O2 107.11(15) 4_554 5_655 ?
O3 Co1 O2 117.97(16) 6_556 5_655 ?
O1 Co1 O4 103.58(17) 4_554 . ?
O3 Co1 O4 95.36(16) 6_556 . ?
O2 Co1 O4 116.20(15) 5_655 . ?
O1 P1 O3 112.4(2) . . ?
O1 P1 O4 107.9(2) . . ?
O3 P1 O4 110.3(2) . . ?
O1 P1 O2 108.6(2) . . ?
O3 P1 O2 109.2(2) . . ?
O4 P1 O2 108.4(2) . . ?
P1 O4 Co1 129.8(2) . . ?
P1 O3 Co1 121.0(2) . 6 ?
P1 O2 Co1 122.9(2) . 5_655 ?
P1 O1 Co1 150.6(3) . 4_544 ?
N1 C1 C1 112.4(5) . 2_554 ?

loop_
_geom_bond_atom_site_label_1
_geom_bond_atom_site_label_2
_geom_bond_distance
_geom_bond_site_symmetry_2
_geom_bond_publ_flag
Co1 O1 1.939(4) 4_554 ?
Co1 O3 1.972(4) 6_556 ?
Co1 O2 1.974(3) 5_655 ?
Co1 O4 1.985(3) . ?
P1 O1 1.522(4) . ?
P1 O3 1.531(4) . ?
P1 O4 1.545(4) . ?
P1 O2 1.548(4) . ?
O3 Co1 1.972(4) 6 ?
O2 Co1 1.974(3) 5_655 ?
O1 Co1 1.939(4) 4_544 ?
N1 C1 1.489(8) . ?
C1 C1 1.516(12) 2_554 ?
